data_7062813
loop_
_publ_author_name
'Pradhan, Sourav Ranjan'
'Murugavel, M.'
'Chitranshi, Sangya'
'Kim, Gakhyun'
'Kim, Dongho'
'Das, Mainak'
'Srinivasan, A.'

_publ_section_title
;
 Unveiling protonated form of 2,6-di-m-phenylpyridine embedded
 isosmaragdyrin analogue and its organo-Pd(ii) complex
;
_journal_issue 43
_journal_name_full 'New Journal of Chemistry'
_journal_page_first 19987
_journal_page_last 19992
_journal_paper_doi 10.1039/D3NJ03432A
_journal_volume 47
_journal_year 2023
_chemical_formula_moiety 'C52 H40 F5 N3, 2(C2 F3 O2), 2(C0.458 F0.688 O), 1.542(C2 F3 O), 0.458(O), 2.5[CH2Cl2]'
_chemical_formula_sum 'C62.5 H45 Cl5 F17 N3 O8'
_chemical_formula_weight 1466.26
_space_group_crystal_system monoclinic
_space_group_IT_number 15
_space_group_name_Hall '-C 2yc'
_space_group_name_H-M_alt 'C 1 2/c 1'
_atom_sites_solution_hydrogens geom
_audit_creation_date 2023-09-26
_audit_creation_method
;
Olex2 1.5-dev
(compiled 2023.09.12 svn.re1ec1418 for OlexSys, GUI svn.r6697)
;
_audit_update_record
;
2023-10-01 deposited with the CCDC.	2023-10-03 downloaded from the CCDC.
;
_cell_angle_alpha 90
_cell_angle_beta 97.8318(19)
_cell_angle_gamma 90
_cell_formula_units_Z 4
_cell_length_a 17.3774(4)
_cell_length_b 19.4464(3)
_cell_length_c 20.1641(4)
_cell_measurement_reflns_used 27067
_cell_measurement_temperature 293(2)
_cell_measurement_theta_max 76.2260
_cell_measurement_theta_min 3.4620
_cell_volume 6750.5(2)
_computing_cell_refinement 'CrysAlisPro 1.171.39.46b (Rigaku OD, 2018)'
_computing_data_collection 'CrysAlisPro 1.171.39.46b (Rigaku OD, 2018)'
_computing_data_reduction 'CrysAlisPro 1.171.39.46b (Rigaku OD, 2018)'
_computing_molecular_graphics 'Olex2 1.5-dev (Dolomanov et al., 2009)'
_computing_publication_material 'Olex2 1.5-dev (Dolomanov et al., 2009)'
_computing_structure_refinement 'SHELXL 2018/3 (Sheldrick, 2015)'
_computing_structure_solution 'SHELXT 2014/5 (Sheldrick, 2014)'
_diffrn_ambient_temperature 293(2)
_diffrn_detector_type 'Pilatus 200K'
_diffrn_measured_fraction_theta_full 0.998
_diffrn_measured_fraction_theta_max 0.998
_diffrn_measurement_details
;
List of Runs (angles in degrees, time in seconds):

  # Type    Start    End  Width  t~exp~   \w     \q     \k     \f   Frames
#--------------------------------------------------------------------------
  1  \w     -4.00  67.00   0.50    1.00    --    0.00  11.00 -91.00  142
  2  \w     98.00 169.00   0.50    4.00    --  102.09  11.00 -91.00  142
  3  \w     35.00 106.00   0.50    4.00    --  102.09 -11.00  95.00  142
  4  \w    -67.00   4.00   0.50    1.00    --    0.00 -11.00  95.00  142
  5  \w    -22.00  62.00   0.50    1.00    --    0.00  77.00-180.00  168
  6  \w     -1.00  67.00   0.50    1.00    --    0.00  19.00  60.00  136
  7  \w    -62.00  22.00   0.50    1.00    --    0.00 -77.00 -60.00  168
  8  \w    -65.00   1.00   0.50    1.00    --    0.00 -37.00  30.00  132
  9  \w     34.00 104.00   0.50    4.00    --  102.09 -15.00-150.00  140
 10  \w    100.00 170.00   0.50    4.00    --  102.09  15.00-180.00  140
 11  \w     39.00 118.00   0.50    4.00    --  102.09-125.00  60.00  158
 12  \w    101.00 169.00   0.50    4.00    --  102.09  30.00  60.00  136
 13  \w     40.00 114.00   0.50    4.00    --  102.09 -61.00 -60.00  148
 14  \w     34.00 109.00   0.50    4.00    --  102.09 -94.00 120.00  150
 15  \w     36.00 103.00   0.50    4.00    --  102.09 -30.00 -30.00  134
 16  \w    100.00 170.00   0.50    4.00    --  102.09  15.00-150.00  140
 17  \w     40.00 124.00   0.50    4.00    --  102.09 -77.00-150.00  168
 18  \w     91.00 164.00   0.50    4.00    --  102.09  61.00 120.00  146
 19  \w     34.00 109.00   0.50    4.00    --  102.09 -94.00-150.00  150
 20  \w     34.00 109.00   0.50    4.00    --  102.09 -94.00-180.00  150
 21  \w     94.00 166.00   0.50    4.00    --  102.09 125.00  60.00  144
 22  \w     34.00 109.00   0.50    4.00    --  102.09 -94.00   0.00  150
 23  \w     34.00 109.00   0.50    4.00    --  102.09 -94.00  90.00  150
 24  \w    100.00 165.00   0.50    4.00    --  102.09  45.00  30.00  130
 25  \w     39.00 105.00   0.50    4.00    --  102.09 -45.00  60.00  132
 26  \w     80.00 164.00   0.50    4.00    --  102.09  77.00  90.00  168
 27  \w     39.00 105.00   0.50    4.00    --  102.09 -45.00 -90.00  132
 28  \w     39.00 105.00   0.50    4.00    --  102.09 -45.00   0.00  132
 29  \w    -22.00  62.00   0.50    1.00    --    0.00  77.00 -30.00  168
 30  \w    -22.00  62.00   0.50    1.00    --    0.00  77.00 120.00  168
 31  \w     -1.00  67.00   0.50    1.00    --    0.00  19.00 -60.00  136
 32  \w     -1.00  67.00   0.50    1.00    --    0.00  19.00 150.00  136
 33  \w     -1.00  65.00   0.50    1.00    --    0.00  37.00 120.00  132
;
_diffrn_measurement_device 'four-circle diffractometer'
_diffrn_measurement_device_type 'SuperNova, Dual, Cu at home/near, Pilatus 200K'
_diffrn_measurement_method '\w scans'
_diffrn_radiation_type CuK\a
_diffrn_radiation_wavelength 1.54184
_diffrn_reflns_av_R_equivalents 0.0796
_diffrn_reflns_av_unetI/netI 0.0244
_diffrn_reflns_Laue_measured_fraction_full 0.998
_diffrn_reflns_Laue_measured_fraction_max 0.998
_diffrn_reflns_limit_h_max 20
_diffrn_reflns_limit_h_min -20
_diffrn_reflns_limit_k_max 22
_diffrn_reflns_limit_k_min -22
_diffrn_reflns_limit_l_max 19
_diffrn_reflns_limit_l_min -23
_diffrn_reflns_number 45950
_diffrn_reflns_point_group_measured_fraction_full 0.998
_diffrn_reflns_point_group_measured_fraction_max 0.998
_diffrn_reflns_theta_full 64.995
_diffrn_reflns_theta_max 64.995
_diffrn_reflns_theta_min 3.429
_exptl_absorpt_coefficient_mu 2.860
_exptl_absorpt_correction_T_max 1.00000
_exptl_absorpt_correction_T_min 0.78589
_exptl_absorpt_correction_type multi-scan
_exptl_absorpt_process_details
;
CrysAlisPro 1.171.39.46b (Rigaku Oxford Diffraction, 2018)
Empirical absorption correction using spherical harmonics,
 implemented in SCALE3 ABSPACK scaling algorithm.
;
_exptl_crystal_colour blue
_exptl_crystal_colour_primary blue
_exptl_crystal_density_diffrn 1.443
_exptl_crystal_description block
_exptl_crystal_F_000 2972
_exptl_crystal_size_max 0.2
_exptl_crystal_size_mid 0.1
_exptl_crystal_size_min 0.1
_refine_diff_density_max 0.230
_refine_diff_density_min -0.232
_refine_diff_density_rms 0.043
_refine_ls_extinction_method none
_refine_ls_goodness_of_fit_ref 1.050
_refine_ls_hydrogen_treatment constr
_refine_ls_matrix_type full
_refine_ls_number_parameters 531
_refine_ls_number_reflns 5733
_refine_ls_number_restraints 210
_refine_ls_restrained_S_all 1.090
_refine_ls_R_factor_all 0.0784
_refine_ls_R_factor_gt 0.0732
_refine_ls_shift/su_max 0.001
_refine_ls_shift/su_mean 0.000
_refine_ls_structure_factor_coef Fsqd
_refine_ls_weighting_details 'w=1/[\s^2^(Fo^2^)+(0.1102P)^2^+6.0417P] where P=(Fo^2^+2Fc^2^)/3'
_refine_ls_weighting_scheme calc
_refine_ls_wR_factor_gt 0.2160
_refine_ls_wR_factor_ref 0.2201
_reflns_Friedel_coverage 0.000
_reflns_number_gt 4973
_reflns_number_total 5733
_reflns_threshold_expression 'I > 2\s(I)'
_cod_data_source_file d3nj03432a2.cif
_cod_data_source_block as-py-ism-tfa
_cod_depositor_comments 'Adding full bibliography for 7062813--7062814.cif.'
_cod_original_cell_volume 6750.4(2)
_cod_original_formula_sum 'C62.50 H45 Cl5 F17 N3 O8'
_cod_database_code 7062813
_shelx_shelxl_version_number 2018/3
_shelx_space_group_comment
;
The symmetry employed for this shelxl refinement is uniquely defined
by the following loop, which should always be used as a source of
symmetry information in preference to the above space-group names.
They are only intended as comments.
;
_olex2_refinement_description
;
1. Fixed Uiso
 At 1.2 times of:
  All C(H) groups, All N(H) groups
 At 1.5 times of:
  All C(H,H,H) groups
2. Restrained distances
 O3-C56 \\sim O3A-C56A
 with sigma of 0.02
 O4-C56 \\sim O4A-C56A
 with sigma of 0.02
 F8-C55 \\sim F8A-C55A
 with sigma of 0.02
 C56-C55 \\sim C56A-C55A
 with sigma of 0.02
 C55-F7 \\sim C55A-F7A
 with sigma of 0.02
 C55-F9 \\sim C55A-F9A
 with sigma of 0.02
 O3-O4 \\sim O3A-O4A
 with sigma of 0.04
 O3-C55 \\sim O3A-C55A
 with sigma of 0.04
 O4-C55 \\sim O4A-C55A
 with sigma of 0.04
 F8-C56 \\sim F8A-C56A
 with sigma of 0.04
 F8-F7 \\sim F8A-F7A
 with sigma of 0.04
 F8-F9 \\sim F8A-F9A
 with sigma of 0.04
 C56-F7 \\sim C56A-F7A
 with sigma of 0.04
 C56-F9 \\sim C56A-F9A
 with sigma of 0.04
 F7-F9 \\sim F7A-F9A
 with sigma of 0.04
 O1-C54 \\sim O1A-C54A
 with sigma of 0.02
 F5-C53 \\sim F5A-C53A
 with sigma of 0.02
 C54-O2 \\sim C54A-O2A
 with sigma of 0.02
 C54-C53 \\sim C54A-C53A
 with sigma of 0.02
 F4-C53 \\sim F4A-C53A
 with sigma of 0.02
 C53-F6 \\sim C53A-F6A
 with sigma of 0.02
 O1-O2 \\sim O1A-O2A
 with sigma of 0.04
 O1-C53 \\sim O1A-C53A
 with sigma of 0.04
 F5-C54 \\sim F5A-C54A
 with sigma of 0.04
 F5-F4 \\sim F5A-F4A
 with sigma of 0.04
 F5-F6 \\sim F5A-F6A
 with sigma of 0.04
 C54-F4 \\sim C54A-F4A
 with sigma of 0.04
 C54-F6 \\sim C54A-F6A
 with sigma of 0.04
 F4-F6 \\sim F4A-F6A
 with sigma of 0.04
 O2-C53 \\sim O2A-C53A
 with sigma of 0.04
3. Uiso/Uaniso restraints and constraints
Uanis(O3A) \\sim Ueq, Uanis(O4) \\sim Ueq: with sigma of 0.01 and sigma for
terminal atoms of 0.02
4. Rigid body (RIGU) restrains
 O4A, O3, C56A, C55A, F8A, F7A, F9A
 with sigma for 1-2 distances of 0.004 and sigma for 1-3 distances of 0.004
 F9, O4, C56, C55, F8, F7
 with sigma for 1-2 distances of 0.004 and sigma for 1-3 distances of 0.004
 F9A, O3, C56A, C55A, O4A, F8A, F7A
 with sigma for 1-2 distances of 0.001 and sigma for 1-3 distances of 0.001
 F7, O4, C56, C55, F8, F9
 with sigma for 1-2 distances of 0.001 and sigma for 1-3 distances of 0.001
 O2, O1, C54, C53, F5, F4, F6
 with sigma for 1-2 distances of 0.001 and sigma for 1-3 distances of 0.001
 O2A, C54A, O1A, C53A, F5A, F4A, F6A
 with sigma for 1-2 distances of 0.001 and sigma for 1-3 distances of 0.001
5. Others
 Sof(C55A)=Sof(O3A)=Sof(C56A)=Sof(O4A)=Sof(F8A)=Sof(F7A)=Sof(F9A)=1-FVAR(1)
 Sof(O3)=Sof(O4)=Sof(F8)=Sof(C56)=Sof(C55)=Sof(F7)=Sof(F9)=FVAR(1)
 Sof(C54A)=Sof(O1A)=Sof(O2A)=Sof(C53A)=Sof(F5A)=Sof(F4A)=Sof(F6A)=1-FVAR(2)
 Sof(O1)=Sof(F5)=Sof(C54)=Sof(F4)=Sof(O2)=Sof(C53)=Sof(F6)=FVAR(2)
6.a Aromatic/amide H refined with riding coordinates:
 N2(H2), N3(H3), C27(H27), C8(H8), C9(H9), C4(H4), C2(H2A), C25(H25), C31(H31),
  C33(H33), C24(H24), C3(H3A)
6.b Idealised Me refined as rotating group:
 C35(H35A,H35B,H35C), C37(H37A,H37B,H37C), C36(H36A,H36B,H36C)
;
_smtbx_masks_special_details
'A solvent mask was calculated and 456 electrons were found in a volume of 1204\%A^3^ in 1 void per unit cell. This is consistent with the presence of  1.25[CH2Cl2] per Asymmetric Unit which account for 420 electrons per unit cell.'
_olex2_submission_special_instructions 'No special instructions were received'
_oxdiff_exptl_absorpt_empirical_details
;
Empirical correction (ABSPACK) includes:
- Absorption correction using spherical harmonics
- Frame scaling
;

loop_
_space_group_symop_operation_xyz
'x, y, z'
'-x, y, -z+1/2'
'x+1/2, y+1/2, z'
'-x+1/2, y+1/2, -z+1/2'
'-x, -y, -z'
'x, -y, z-1/2'
'-x+1/2, -y+1/2, -z'
'x+1/2, -y+1/2, z-1/2'

loop_
_atom_site_label
_atom_site_type_symbol
_atom_site_fract_x
_atom_site_fract_y
_atom_site_fract_z
_atom_site_U_iso_or_equiv
_atom_site_adp_type
_atom_site_occupancy
_atom_site_site_symmetry_order
_atom_site_calc_flag
_atom_site_refinement_flags_posn
_atom_site_refinement_flags_adp
_atom_site_refinement_flags_occupancy
_atom_site_disorder_assembly
_atom_site_disorder_group
F1 F 0.57362(14) 0.07841(10) 0.35576(9) 0.1056(7) Uani 1 1 d . . . . .
N2 N 0.47839(12) 0.25338(10) 0.32938(10) 0.0626(5) Uani 1 1 d . . . . .
H2 H 0.503795 0.285768 0.313055 0.075 Uiso 1 1 calc R U . . .
N3 N 0.500000 0.48464(14) 0.250000 0.0691(8) Uani 1 2 d S T P . .
H3 H 0.500001 0.440417 0.250001 0.083 Uiso 1 2 calc R U P . .
O1 O 0.5814(9) 0.3523(10) 0.2831(11) 0.065(3) Uani 0.283(11) 1 d D . P A 1
F3 F 0.500000 -0.12870(13) 0.250000 0.1488(16) Uani 1 2 d S T P . .
F2 F 0.5739(2) -0.05997(11) 0.35494(12) 0.1454(11) Uani 1 1 d . . . . .
C11 C 0.500000 0.15984(17) 0.250000 0.0613(8) Uani 1 2 d S T P . .
C47 C 0.500000 0.08321(17) 0.250000 0.0615(8) Uani 1 2 d S T P . .
C5 C 0.49675(15) 0.37276(12) 0.43123(13) 0.0648(6) Uani 1 1 d . . . . .
C10 C 0.46577(15) 0.19057(12) 0.30193(13) 0.0612(6) Uani 1 1 d . . . . .
C7 C 0.44445(15) 0.25853(12) 0.38807(13) 0.0628(6) Uani 1 1 d . . . . .
C6 C 0.45351(15) 0.30792(12) 0.43596(13) 0.0634(6) Uani 1 1 d . . . . .
C27 C 0.48685(15) 0.41230(12) 0.37348(14) 0.0643(6) Uani 1 1 d . . . . .
H27 H 0.453098 0.397457 0.336478 0.077 Uiso 1 1 calc R U . . .
C29 C 0.42207(17) 0.29420(12) 0.50028(13) 0.0670(6) Uani 1 1 d . . . . .
C26 C 0.51525(17) 0.51646(13) 0.30995(16) 0.0721(7) Uani 1 1 d . . . . .
C8 C 0.40208(17) 0.19521(13) 0.39193(15) 0.0727(7) Uani 1 1 d . . . . .
H8 H 0.371095 0.184275 0.424569 0.087 Uiso 1 1 calc R U . . .
C48 C 0.53657(19) 0.04574(14) 0.30309(13) 0.0725(7) Uani 1 1 d . . . . .
C1 C 0.52697(16) 0.47412(12) 0.37024(15) 0.0687(7) Uani 1 1 d . . . . .
C9 C 0.41470(17) 0.15478(13) 0.34076(14) 0.0720(7) Uani 1 1 d . . . . .
H9 H 0.394046 0.111105 0.331822 0.086 Uiso 1 1 calc R U . . .
C30 C 0.35180(17) 0.32453(14) 0.51041(14) 0.0712(7) Uani 1 1 d . . . . .
C4 C 0.54650(19) 0.39675(16) 0.48629(16) 0.0822(8) Uani 1 1 d . . . . .
H4 H 0.552189 0.371661 0.525920 0.099 Uiso 1 1 calc R U . . .
C34 C 0.4614(2) 0.25098(15) 0.54881(16) 0.0845(8) Uani 1 1 d . . . . .
C49 C 0.5370(2) -0.02509(16) 0.30342(16) 0.0915(10) Uani 1 1 d . . . . .
C2 C 0.5784(2) 0.49565(16) 0.42565(19) 0.0865(9) Uani 1 1 d . . . . .
H2A H 0.606356 0.536171 0.423561 0.104 Uiso 1 1 calc R U . . .
C25 C 0.5165(2) 0.58800(14) 0.3096(2) 0.0909(10) Uani 1 1 d . . . . .
H25 H 0.528404 0.612417 0.349295 0.109 Uiso 1 1 calc R U . . .
C31 C 0.3229(2) 0.31068(19) 0.57068(18) 0.0907(10) Uani 1 1 d . . . . .
H31 H 0.276553 0.331223 0.578235 0.109 Uiso 1 1 calc R U . . .
C50 C 0.500000 -0.0595(2) 0.250000 0.0967(15) Uani 1 2 d S T P . .
C33 C 0.4282(3) 0.23902(18) 0.60693(17) 0.0998(11) Uani 1 1 d . . . . .
H33 H 0.453818 0.209738 0.639131 0.120 Uiso 1 1 calc R U . . .
C24 C 0.500000 0.6218(2) 0.250000 0.1006(16) Uani 1 2 d S T P . .
H24 H 0.500000 0.669637 0.249999 0.121 Uiso 1 2 calc R U P . .
C35 C 0.3072(2) 0.36919(18) 0.45904(19) 0.0909(9) Uani 1 1 d . . . . .
H35A H 0.341351 0.402662 0.443729 0.136 Uiso 1 1 calc R U . . .
H35B H 0.266638 0.392236 0.478251 0.136 Uiso 1 1 calc R U . . .
H35C H 0.284717 0.341514 0.421951 0.136 Uiso 1 1 calc R U . . .
F5 F 0.7620(7) 0.2956(12) 0.3508(15) 0.182(7) Uani 0.283(11) 1 d D . P A 1
C32 C 0.3601(3) 0.2681(2) 0.61884(18) 0.0970(11) Uani 1 1 d . . . . .
C3 C 0.5876(2) 0.45716(18) 0.48311(19) 0.0941(10) Uani 1 1 d . . . . .
H3A H 0.621595 0.471768 0.520048 0.113 Uiso 1 1 calc R U . . .
C54 C 0.6510(10) 0.3547(9) 0.3002(11) 0.083(4) Uani 0.283(11) 1 d D . P A 1
F4 F 0.6693(10) 0.2350(5) 0.3051(11) 0.183(8) Uani 0.283(11) 1 d D . P A 1
O3 O 0.3263(6) 0.4943(6) 0.2812(7) 0.180(4) Uani 0.771(7) 1 d . . P B 2
O4 O 0.2005(3) 0.5172(3) 0.2561(3) 0.154(2) Uani 0.771(7) 1 d D U P B 1
O2 O 0.6936(11) 0.4093(8) 0.3063(14) 0.134(6) Uani 0.283(11) 1 d D . P A 1
C37 C 0.5363(3) 0.2160(2) 0.5392(2) 0.1235(15) Uani 1 1 d . . . . .
H37A H 0.569929 0.248369 0.521371 0.185 Uiso 1 1 calc R U . . .
H37B H 0.525688 0.178352 0.508552 0.185 Uiso 1 1 calc R U . . .
H37C H 0.561239 0.199111 0.581446 0.185 Uiso 1 1 calc R U . . .
F8 F 0.2586(5) 0.5744(6) 0.3860(3) 0.249(4) Uani 0.771(7) 1 d D . P B 1
C56 C 0.2704(6) 0.5266(5) 0.2854(4) 0.135(2) Uani 0.771(7) 1 d D . P B 1
C53 C 0.6879(8) 0.2923(7) 0.3382(10) 0.110(4) Uani 0.283(11) 1 d D . P A 1
C55 C 0.2783(6) 0.5914(6) 0.3279(4) 0.163(2) Uani 0.771(7) 1 d D . P B 1
F7 F 0.3472(4) 0.6165(6) 0.3403(5) 0.242(4) Uani 0.771(7) 1 d D . P B 1
C36 C 0.3261(4) 0.2519(3) 0.6824(2) 0.151(2) Uani 1 1 d . . . . .
H36A H 0.287218 0.285427 0.688747 0.226 Uiso 1 1 calc R U . . .
H36B H 0.366592 0.253077 0.719949 0.226 Uiso 1 1 calc R U . . .
H36C H 0.303079 0.206976 0.678913 0.226 Uiso 1 1 calc R U . . .
F9 F 0.2288(4) 0.6386(4) 0.3042(4) 0.227(3) Uani 0.771(7) 1 d D . P B 1
F6 F 0.6575(13) 0.2879(11) 0.3956(10) 0.179(8) Uani 0.283(11) 1 d D . P A 1
C55A C 0.2929(12) 0.5812(11) 0.3337(9) 0.134(5) Uani 0.229(7) 1 d D . P B 2
O3A O 0.3109(18) 0.4706(17) 0.2841(18) 0.161(11) Uani 0.229(7) 1 d . U P B 3
C56A C 0.257(3) 0.5275(15) 0.2826(15) 0.162(6) Uani 0.229(7) 1 d D . P B 2
O4A O 0.2686(17) 0.5608(13) 0.2280(10) 0.202(8) Uani 0.229(7) 1 d D . P B 2
F8A F 0.2366(13) 0.6052(9) 0.3631(13) 0.164(6) Uani 0.229(7) 1 d D . P B 2
F7A F 0.3522(10) 0.5575(12) 0.3725(8) 0.179(7) Uani 0.229(7) 1 d D . P B 2
F9A F 0.3149(15) 0.6328(10) 0.2980(12) 0.195(7) Uani 0.229(7) 1 d D . P B 2
C54A C 0.6644(5) 0.3466(4) 0.3112(7) 0.121(2) Uani 0.717(11) 1 d D . P A 2
O1A O 0.5971(5) 0.3442(5) 0.2865(6) 0.103(2) Uani 0.717(11) 1 d D . P A 2
O2A O 0.7140(5) 0.3873(5) 0.2891(7) 0.182(4) Uani 0.717(11) 1 d D . P A 2
C53A C 0.6986(5) 0.3003(5) 0.3696(7) 0.146(2) Uani 0.717(11) 1 d D . P A 2
F5A F 0.7624(4) 0.2742(5) 0.3595(7) 0.198(4) Uani 0.717(11) 1 d D . P A 2
F4A F 0.6508(4) 0.2492(4) 0.3751(6) 0.193(4) Uani 0.717(11) 1 d D . P A 2
F6A F 0.7101(6) 0.3359(5) 0.4248(4) 0.234(4) Uani 0.717(11) 1 d D . P A 2

loop_
_atom_site_aniso_label
_atom_site_aniso_U_11
_atom_site_aniso_U_22
_atom_site_aniso_U_33
_atom_site_aniso_U_23
_atom_site_aniso_U_13
_atom_site_aniso_U_12
F1 0.1525(18) 0.0766(11) 0.0791(11) -0.0025(9) -0.0157(11) -0.0015(11)
N2 0.0768(13) 0.0417(10) 0.0750(13) -0.0040(9) 0.0311(10) -0.0072(9)
N3 0.081(2) 0.0358(13) 0.095(2) 0.000 0.0282(17) 0.000
O1 0.065(4) 0.043(4) 0.093(6) 0.004(4) 0.027(4) 0.010(3)
F3 0.268(5) 0.0409(13) 0.131(2) 0.000 0.004(3) 0.000
F2 0.236(3) 0.0777(13) 0.1089(16) 0.0280(11) -0.0260(17) 0.0229(16)
C11 0.079(2) 0.0433(16) 0.0654(19) 0.000 0.0240(16) 0.000
C47 0.082(2) 0.0447(17) 0.0607(18) 0.000 0.0216(16) 0.000
C5 0.0707(15) 0.0486(12) 0.0784(16) -0.0122(11) 0.0221(12) 0.0005(11)
C10 0.0761(15) 0.0423(11) 0.0695(14) -0.0029(10) 0.0252(12) -0.0051(10)
C7 0.0735(15) 0.0490(12) 0.0708(14) -0.0039(11) 0.0277(12) -0.0025(11)
C6 0.0715(15) 0.0495(12) 0.0728(15) -0.0047(11) 0.0229(12) 0.0023(11)
C27 0.0693(15) 0.0462(12) 0.0799(16) -0.0109(11) 0.0194(12) -0.0024(11)
C29 0.0834(17) 0.0484(12) 0.0731(15) -0.0088(11) 0.0252(13) -0.0002(12)
C26 0.0751(16) 0.0441(13) 0.102(2) -0.0102(13) 0.0314(15) -0.0047(11)
C8 0.0869(18) 0.0553(14) 0.0838(17) -0.0072(12) 0.0396(14) -0.0123(13)
C48 0.101(2) 0.0546(14) 0.0609(14) -0.0028(11) 0.0094(14) -0.0020(13)
C1 0.0739(16) 0.0457(12) 0.0909(18) -0.0124(12) 0.0273(13) -0.0051(11)
C9 0.0894(18) 0.0501(13) 0.0834(17) -0.0078(12) 0.0362(14) -0.0152(12)
C30 0.0797(17) 0.0594(14) 0.0790(16) -0.0173(12) 0.0266(14) -0.0094(12)
C4 0.091(2) 0.0726(17) 0.0835(19) -0.0119(15) 0.0157(15) -0.0085(15)
C34 0.114(2) 0.0601(16) 0.0820(19) -0.0006(14) 0.0238(17) 0.0083(15)
C49 0.139(3) 0.0568(16) 0.0773(18) 0.0187(14) 0.0112(19) 0.0123(17)
C2 0.091(2) 0.0620(16) 0.110(2) -0.0208(17) 0.0244(18) -0.0200(15)
C25 0.113(2) 0.0449(14) 0.123(3) -0.0111(16) 0.045(2) -0.0087(14)
C31 0.094(2) 0.088(2) 0.100(2) -0.0302(19) 0.0458(19) -0.0235(18)
C50 0.165(5) 0.0387(19) 0.086(3) 0.000 0.019(3) 0.000
C33 0.151(3) 0.0731(19) 0.0770(19) 0.0045(15) 0.023(2) -0.011(2)
C24 0.136(4) 0.0378(19) 0.138(4) 0.000 0.058(3) 0.000
C35 0.0802(19) 0.081(2) 0.113(2) -0.0120(18) 0.0197(17) 0.0064(16)
F5 0.073(5) 0.135(12) 0.325(17) 0.072(10) -0.017(6) 0.008(5)
C32 0.135(3) 0.086(2) 0.078(2) -0.0170(18) 0.042(2) -0.031(2)
C3 0.102(2) 0.078(2) 0.100(2) -0.0181(18) 0.0042(18) -0.0183(17)
C54 0.065(5) 0.070(5) 0.117(9) 0.003(5) 0.020(4) 0.004(3)
F4 0.192(12) 0.082(4) 0.254(14) -0.001(6) -0.051(11) 0.023(5)
O3 0.095(4) 0.162(7) 0.281(9) -0.038(6) 0.013(4) 0.028(4)
O4 0.102(3) 0.212(5) 0.143(4) -0.042(3) 0.005(2) 0.056(3)
O2 0.093(8) 0.087(5) 0.219(16) 0.008(7) 0.007(9) -0.021(5)
C37 0.138(3) 0.107(3) 0.125(3) 0.011(2) 0.017(3) 0.051(3)
F8 0.214(6) 0.414(12) 0.127(3) -0.029(4) 0.052(3) 0.047(6)
C56 0.105(4) 0.186(5) 0.111(4) 0.010(3) 0.004(3) 0.046(4)
C53 0.073(5) 0.091(5) 0.157(9) 0.024(5) -0.011(5) 0.002(4)
C55 0.123(4) 0.235(6) 0.133(4) -0.036(4) 0.027(4) 0.024(3)
F7 0.156(4) 0.317(10) 0.256(9) -0.126(7) 0.037(4) -0.020(5)
C36 0.212(6) 0.162(5) 0.092(3) -0.018(3) 0.073(3) -0.062(4)
F9 0.213(5) 0.210(5) 0.253(6) -0.042(4) 0.020(5) 0.061(4)
F6 0.194(14) 0.153(13) 0.197(11) 0.086(9) 0.055(10) 0.075(12)
C55A 0.151(11) 0.147(7) 0.109(8) 0.023(5) 0.033(6) 0.015(7)
O3A 0.120(16) 0.157(17) 0.197(16) 0.046(13) -0.011(11) 0.087(13)
C56A 0.124(8) 0.181(11) 0.174(10) -0.032(7) 0.001(8) 0.062(7)
O4A 0.249(18) 0.212(16) 0.138(9) -0.046(9) -0.001(9) 0.053(12)
F8A 0.207(13) 0.114(9) 0.188(15) 0.003(8) 0.091(11) 0.011(8)
F7A 0.169(10) 0.246(19) 0.118(9) 0.029(9) 0.002(7) 0.014(10)
F9A 0.226(16) 0.162(10) 0.218(18) 0.062(11) 0.104(12) 0.031(9)
C54A 0.089(3) 0.080(4) 0.204(6) -0.018(3) 0.051(3) -0.013(3)
O1A 0.091(3) 0.081(5) 0.149(5) -0.025(3) 0.057(3) -0.015(3)
O2A 0.108(4) 0.137(6) 0.307(11) 0.031(7) 0.054(5) -0.040(4)
C53A 0.102(4) 0.111(4) 0.231(6) 0.001(3) 0.037(4) 0.008(2)
F5A 0.109(3) 0.129(5) 0.360(10) -0.003(5) 0.047(4) 0.025(3)
F4A 0.116(3) 0.128(4) 0.334(12) 0.079(5) 0.024(4) 0.006(3)
F6A 0.280(9) 0.193(6) 0.223(5) -0.019(4) 0.012(5) 0.037(6)

loop_
_atom_type_symbol
_atom_type_description
_atom_type_scat_dispersion_real
_atom_type_scat_dispersion_imag
_atom_type_scat_source
C C 0.0181 0.0091 'International Tables Vol C Tables 4.2.6.8 and 6.1.1.4'
H H 0.0000 0.0000 'International Tables Vol C Tables 4.2.6.8 and 6.1.1.4'
Cl Cl 0.3639 0.7018 'International Tables Vol C Tables 4.2.6.8 and 6.1.1.4'
F F 0.0727 0.0534 'International Tables Vol C Tables 4.2.6.8 and 6.1.1.4'
N N 0.0311 0.0180 'International Tables Vol C Tables 4.2.6.8 and 6.1.1.4'
O O 0.0492 0.0322 'International Tables Vol C Tables 4.2.6.8 and 6.1.1.4'

loop_
_geom_angle_atom_site_label_1
_geom_angle_atom_site_label_2
_geom_angle_atom_site_label_3
_geom_angle
_geom_angle_site_symmetry_1
_geom_angle_site_symmetry_3
_geom_angle_publ_flag
C10 N2 H2 124.8 . . ?
C10 N2 C7 110.46(19) . . ?
C7 N2 H2 124.8 . . ?
C26 N3 H3 117.2 . . ?
C26 N3 H3 117.2 2_655 . ?
C26 N3 C26 125.5(3) . 2_655 ?
C10 C11 C47 115.15(15) 2_655 . ?
C10 C11 C47 115.15(15) . . ?
C10 C11 C10 129.7(3) . 2_655 ?
C48 C47 C11 121.96(16) . . ?
C48 C47 C11 121.96(16) 2_655 . ?
C48 C47 C48 116.1(3) . 2_655 ?
C27 C5 C6 121.4(2) . . ?
C27 C5 C4 118.5(2) . . ?
C4 C5 C6 120.1(3) . . ?
N2 C10 C11 129.0(2) . . ?
N2 C10 C9 107.0(2) . . ?
C11 C10 C9 123.6(2) . . ?
N2 C7 C8 105.2(2) . . ?
C6 C7 N2 129.3(2) . . ?
C6 C7 C8 125.2(2) . . ?
C5 C6 C29 117.2(2) . . ?
C7 C6 C5 124.7(2) . . ?
C7 C6 C29 118.0(2) . . ?
C5 C27 H27 119.6 . . ?
C5 C27 C1 120.8(3) . . ?
C1 C27 H27 119.6 . . ?
C30 C29 C6 118.7(3) . . ?
C30 C29 C34 120.4(3) . . ?
C34 C29 C6 120.8(2) . . ?
N3 C26 C1 118.3(2) . . ?
N3 C26 C25 117.0(3) . . ?
C25 C26 C1 124.6(3) . . ?
C7 C8 H8 125.6 . . ?
C9 C8 C7 108.7(2) . . ?
C9 C8 H8 125.6 . . ?
F1 C48 C47 119.4(2) . . ?
F1 C48 C49 118.2(3) . . ?
C47 C48 C49 122.3(3) . . ?
C27 C1 C26 120.7(3) . . ?
C27 C1 C2 119.3(3) . . ?
C2 C1 C26 119.9(2) . . ?
C10 C9 H9 125.9 . . ?
C8 C9 C10 108.2(2) . . ?
C8 C9 H9 125.9 . . ?
C29 C30 C31 118.0(3) . . ?
C29 C30 C35 121.9(3) . . ?
C31 C30 C35 120.1(3) . . ?
C5 C4 H4 119.4 . . ?
C3 C4 C5 121.1(3) . . ?
C3 C4 H4 119.4 . . ?
C29 C34 C37 122.1(3) . . ?
C33 C34 C29 118.0(3) . . ?
C33 C34 C37 119.8(3) . . ?
F2 C49 C48 121.1(3) . . ?
F2 C49 C50 119.7(3) . . ?
C50 C49 C48 119.3(3) . . ?
C1 C2 H2A 120.0 . . ?
C3 C2 C1 120.1(3) . . ?
C3 C2 H2A 120.0 . . ?
C26 C25 H25 120.5 . . ?
C24 C25 C26 119.0(3) . . ?
C24 C25 H25 120.5 . . ?
C30 C31 H31 118.7 . . ?
C32 C31 C30 122.7(3) . . ?
C32 C31 H31 118.7 . . ?
F3 C50 C49 119.65(18) . . ?
F3 C50 C49 119.64(18) . 2_655 ?
C49 C50 C49 120.7(4) 2_655 . ?
C34 C33 H33 118.4 . . ?
C32 C33 C34 123.2(4) . . ?
C32 C33 H33 118.4 . . ?
C25 C24 C25 122.4(4) . 2_655 ?
C25 C24 H24 118.8 . . ?
C25 C24 H24 118.8 2_655 . ?
C30 C35 H35A 109.5 . . ?
C30 C35 H35B 109.5 . . ?
C30 C35 H35C 109.5 . . ?
H35A C35 H35B 109.5 . . ?
H35A C35 H35C 109.5 . . ?
H35B C35 H35C 109.5 . . ?
C31 C32 C36 121.6(4) . . ?
C33 C32 C31 117.7(3) . . ?
C33 C32 C36 120.7(5) . . ?
C4 C3 H3A 119.9 . . ?
C2 C3 C4 120.2(3) . . ?
C2 C3 H3A 119.9 . . ?
O1 C54 O2 126.6(17) . . ?
O1 C54 C53 116.5(12) . . ?
O2 C54 C53 114.1(13) . . ?
C34 C37 H37A 109.5 . . ?
C34 C37 H37B 109.5 . . ?
C34 C37 H37C 109.5 . . ?
H37A C37 H37B 109.5 . . ?
H37A C37 H37C 109.5 . . ?
H37B C37 H37C 109.5 . . ?
O4 C56 C55 112.7(8) . . ?
F5 C53 C54 113.7(13) . . ?
F5 C53 F4 108.3(16) . . ?
F5 C53 F6 109.7(19) . . ?
F4 C53 C54 111.1(14) . . ?
F4 C53 F6 106.7(16) . . ?
F6 C53 C54 107.2(14) . . ?
F8 C55 C56 106.3(10) . . ?
F7 C55 F8 105.7(9) . . ?
F7 C55 C56 115.9(8) . . ?
F7 C55 F9 110.7(11) . . ?
F9 C55 F8 105.4(9) . . ?
F9 C55 C56 112.0(8) . . ?
C32 C36 H36A 109.5 . . ?
C32 C36 H36B 109.5 . . ?
C32 C36 H36C 109.5 . . ?
H36A C36 H36B 109.5 . . ?
H36A C36 H36C 109.5 . . ?
H36B C36 H36C 109.5 . . ?
F8A C55A C56A 107(2) . . ?
F8A C55A F9A 105.5(18) . . ?
F7A C55A C56A 113(2) . . ?
F7A C55A F8A 116.1(19) . . ?
F7A C55A F9A 109.5(19) . . ?
F9A C55A C56A 105.8(19) . . ?
O3 C56A C55A 93(2) . . ?
O4A C56A O3 89(3) . . ?
O4A C56A C55A 97.4(18) . . ?
O1A C54A O2A 122.2(10) . . ?
O1A C54A C53A 123.0(7) . . ?
O2A C54A C53A 114.7(8) . . ?
F5A C53A C54A 111.6(10) . . ?
F5A C53A F4A 106.8(8) . . ?
F5A C53A F6A 108.4(11) . . ?
F4A C53A C54A 109.1(8) . . ?
F6A C53A C54A 110.0(8) . . ?
F6A C53A F4A 110.9(10) . . ?

loop_
_geom_bond_atom_site_label_1
_geom_bond_atom_site_label_2
_geom_bond_distance
_geom_bond_site_symmetry_2
_geom_bond_publ_flag
F1 C48 1.326(3) . ?
N2 H2 0.8600 . ?
N2 C10 1.347(3) . ?
N2 C7 1.396(3) . ?
N3 H3 0.8600 . ?
N3 C26 1.352(3) 2_655 ?
N3 C26 1.352(3) . ?
O1 C54 1.211(14) . ?
F3 C50 1.345(5) . ?
F2 C49 1.330(4) . ?
C11 C47 1.490(5) . ?
C11 C10 1.406(3) . ?
C11 C10 1.406(3) 2_655 ?
C47 C48 1.377(3) . ?
C47 C48 1.377(3) 2_655 ?
C5 C6 1.478(4) . ?
C5 C27 1.386(4) . ?
C5 C4 1.391(4) . ?
C10 C9 1.440(3) . ?
C7 C6 1.356(4) . ?
C7 C8 1.442(3) . ?
C6 C29 1.498(4) . ?
C27 H27 0.9300 . ?
C27 C1 1.396(4) . ?
C29 C30 1.396(4) . ?
C29 C34 1.396(4) . ?
C26 C1 1.459(4) . ?
C26 C25 1.391(4) . ?
C8 H8 0.9300 . ?
C8 C9 1.339(4) . ?
C48 C49 1.377(4) . ?
C1 C2 1.396(5) . ?
C9 H9 0.9300 . ?
C30 C31 1.403(4) . ?
C30 C35 1.487(5) . ?
C4 H4 0.9300 . ?
C4 C3 1.381(5) . ?
C34 C33 1.395(5) . ?
C34 C37 1.504(5) . ?
C49 C50 1.354(4) . ?
C2 H2A 0.9300 . ?
C2 C3 1.370(5) . ?
C25 H25 0.9300 . ?
C25 C24 1.365(4) . ?
C31 H31 0.9300 . ?
C31 C32 1.369(6) . ?
C33 H33 0.9300 . ?
C33 C32 1.362(6) . ?
C24 H24 0.9300 . ?
C35 H35A 0.9600 . ?
C35 H35B 0.9600 . ?
C35 H35C 0.9600 . ?
F5 C53 1.280(14) . ?
C32 C36 1.517(5) . ?
C3 H3A 0.9300 . ?
C54 O2 1.292(15) . ?
C54 C53 1.529(15) . ?
F4 C53 1.316(15) . ?
O3 C56A 1.38(5) . ?
O4 C56 1.290(10) . ?
C37 H37A 0.9600 . ?
C37 H37B 0.9600 . ?
C37 H37C 0.9600 . ?
F8 C55 1.307(10) . ?
C56 C55 1.518(12) . ?
C53 F6 1.338(18) . ?
C55 F7 1.285(10) . ?
C55 F9 1.304(11) . ?
C36 H36A 0.9600 . ?
C36 H36B 0.9600 . ?
C36 H36C 0.9600 . ?
C55A C56A 1.540(19) . ?
C55A F8A 1.298(17) . ?
C55A F7A 1.292(17) . ?
C55A F9A 1.322(18) . ?
C56A O4A 1.32(2) . ?
C54A O1A 1.208(8) . ?
C54A O2A 1.294(9) . ?
C54A C53A 1.535(12) . ?
C53A F5A 1.262(9) . ?
C53A F4A 1.310(10) . ?
C53A F6A 1.302(13) . ?

loop_
_geom_torsion_atom_site_label_1
_geom_torsion_atom_site_label_2
_geom_torsion_atom_site_label_3
_geom_torsion_atom_site_label_4
_geom_torsion
_geom_torsion_site_symmetry_1
_geom_torsion_site_symmetry_2
_geom_torsion_site_symmetry_3
_geom_torsion_site_symmetry_4
_geom_torsion_publ_flag
F1 C48 C49 F2 -0.3(5) . . . . ?
F1 C48 C49 C50 -179.6(3) . . . . ?
N2 C10 C9 C8 -3.5(3) . . . . ?
N2 C7 C6 C5 7.3(5) . . . . ?
N2 C7 C6 C29 -168.5(3) . . . . ?
N2 C7 C8 C9 3.3(3) . . . . ?
N3 C26 C1 C27 -33.1(4) . . . . ?
N3 C26 C1 C2 147.4(3) . . . . ?
N3 C26 C25 C24 2.1(4) . . . . ?
O1 C54 C53 F5 175(3) . . . . ?
O1 C54 C53 F4 53(3) . . . . ?
O1 C54 C53 F6 -63(3) . . . . ?
F2 C49 C50 F3 0.9(4) . . . . ?
F2 C49 C50 C49 -179.1(4) . . . 2_655 ?
C11 C47 C48 F1 -0.6(3) . . . . ?
C11 C47 C48 C49 -179.8(3) . . . . ?
C11 C10 C9 C8 170.8(3) . . . . ?
C47 C11 C10 N2 155.4(2) . . . . ?
C47 C11 C10 C9 -17.5(3) . . . . ?
C47 C48 C49 F2 178.9(3) . . . . ?
C47 C48 C49 C50 -0.4(5) . . . . ?
C5 C6 C29 C30 82.0(3) . . . . ?
C5 C6 C29 C34 -99.1(3) . . . . ?
C5 C27 C1 C26 -178.7(2) . . . . ?
C5 C27 C1 C2 0.9(4) . . . . ?
C5 C4 C3 C2 1.7(5) . . . . ?
C10 N2 C7 C6 168.5(3) . . . . ?
C10 N2 C7 C8 -5.7(3) . . . . ?
C10 C11 C47 C48 119.8(2) 2_655 . . . ?
C10 C11 C47 C48 -60.2(2) 2_655 . . 2_655 ?
C10 C11 C47 C48 119.8(2) . . . 2_655 ?
C10 C11 C47 C48 -60.2(2) . . . . ?
C10 C11 C10 N2 -24.6(2) 2_655 . . . ?
C10 C11 C10 C9 162.5(3) 2_655 . . . ?
C7 N2 C10 C11 -168.1(2) . . . . ?
C7 N2 C10 C9 5.7(3) . . . . ?
C7 C6 C29 C30 -101.8(3) . . . . ?
C7 C6 C29 C34 77.1(4) . . . . ?
C7 C8 C9 C10 0.0(4) . . . . ?
C6 C5 C27 C1 178.7(2) . . . . ?
C6 C5 C4 C3 180.0(3) . . . . ?
C6 C7 C8 C9 -171.1(3) . . . . ?
C6 C29 C30 C31 179.5(2) . . . . ?
C6 C29 C30 C35 0.7(4) . . . . ?
C6 C29 C34 C33 -178.5(3) . . . . ?
C6 C29 C34 C37 -0.3(5) . . . . ?
C27 C5 C6 C7 45.5(4) . . . . ?
C27 C5 C6 C29 -138.6(3) . . . . ?
C27 C5 C4 C3 -2.4(4) . . . . ?
C27 C1 C2 C3 -1.7(5) . . . . ?
C29 C30 C31 C32 -1.0(4) . . . . ?
C29 C34 C33 C32 -0.9(5) . . . . ?
C26 N3 C26 C1 177.2(3) 2_655 . . . ?
C26 N3 C26 C25 -1.1(2) 2_655 . . . ?
C26 C1 C2 C3 177.9(3) . . . . ?
C26 C25 C24 C25 -1.1(2) . . . 2_655 ?
C8 C7 C6 C5 -179.7(3) . . . . ?
C8 C7 C6 C29 4.5(4) . . . . ?
C48 C47 C48 F1 179.4(3) 2_655 . . . ?
C48 C47 C48 C49 0.2(3) 2_655 . . . ?
C48 C49 C50 F3 -179.8(2) . . . . ?
C48 C49 C50 C49 0.2(2) . . . 2_655 ?
C1 C26 C25 C24 -176.0(2) . . . . ?
C1 C2 C3 C4 0.4(5) . . . . ?
C30 C29 C34 C33 0.3(4) . . . . ?
C30 C29 C34 C37 178.6(3) . . . . ?
C30 C31 C32 C33 0.5(5) . . . . ?
C30 C31 C32 C36 -177.7(3) . . . . ?
C4 C5 C6 C7 -136.9(3) . . . . ?
C4 C5 C6 C29 38.9(4) . . . . ?
C4 C5 C27 C1 1.2(4) . . . . ?
C34 C29 C30 C31 0.6(4) . . . . ?
C34 C29 C30 C35 -178.2(3) . . . . ?
C34 C33 C32 C31 0.5(5) . . . . ?
C34 C33 C32 C36 178.7(4) . . . . ?
C25 C26 C1 C27 145.0(3) . . . . ?
C25 C26 C1 C2 -34.5(4) . . . . ?
C35 C30 C31 C32 177.8(3) . . . . ?
O4 C56 C55 F8 84.9(10) . . . . ?
O4 C56 C55 F7 -157.9(10) . . . . ?
O4 C56 C55 F9 -29.6(12) . . . . ?
O2 C54 C53 F5 -22(3) . . . . ?
O2 C54 C53 F4 -145(2) . . . . ?
O2 C54 C53 F6 99(3) . . . . ?
C37 C34 C33 C32 -179.2(4) . . . . ?
F8A C55A C56A O3 -157(2) . . . . ?
F8A C55A C56A O4A 114(3) . . . . ?
F7A C55A C56A O3 -29(2) . . . . ?
F7A C55A C56A O4A -118(3) . . . . ?
F9A C55A C56A O3 91(2) . . . . ?
F9A C55A C56A O4A 2(3) . . . . ?
O1A C54A C53A F5A 133.8(13) . . . . ?
O1A C54A C53A F4A 16.0(16) . . . . ?
O1A C54A C53A F6A -105.8(13) . . . . ?
O2A C54A C53A F5A -44.3(15) . . . . ?
O2A C54A C53A F4A -162.1(12) . . . . ?
O2A C54A C53A F6A 76.1(13) . . . . ?

loop_
_smtbx_masks_void_nr
_smtbx_masks_void_average_x
_smtbx_masks_void_average_y
_smtbx_masks_void_average_z
_smtbx_masks_void_volume
_smtbx_masks_void_count_electrons
_smtbx_masks_void_content
1 0.000 0.500 0.500 300.6 114.0 '2.5 DCM'
2 0.000 0.500 0.000 300.6 114.0 '2.5 DCM'
3 0.500 0.000 0.500 300.6 114.0 '2.5 DCM'
4 0.500 0.000 0.000 300.6 114.0 '2.5 DCM'
